data_7116310
loop_
_publ_author_name
'Ng, Chun-Fai'
'Chow, Hak-Fun'

_publ_section_title
;
 A supramolecular ladder polymer prepared by hydrogen bonding-mediated
 self-assembly of a metallomacrocycle.
;
_journal_issue 12
_journal_name_full 'Chemical communications (Cambridge, England)'
_journal_page_first 2349
_journal_page_last 2352
_journal_paper_doi 10.1039/c4cc08817d
_journal_volume 51
_journal_year 2015
_chemical_formula_sum 'C43 H60 Cl3 N4 O6 Si'
_chemical_formula_weight 863.39
_chemical_name_systematic
; 
 ? 
;
_space_group_IT_number 2
_symmetry_cell_setting triclinic
_symmetry_space_group_name_Hall '-P 1'
_symmetry_space_group_name_H-M 'P -1'
_atom_sites_solution_hydrogens geom
_atom_sites_solution_primary direct
_atom_sites_solution_secondary difmap
_audit_creation_method SHELXL-97
_audit_update_record
;
2014-12-04 deposited with the CCDC.
2014-12-22 downloaded from the CCDC.
;
_cell_angle_alpha 95.8445(19)
_cell_angle_beta 90.879(2)
_cell_angle_gamma 93.088(2)
_cell_formula_units_Z 2
_cell_length_a 9.7693(4)
_cell_length_b 11.7068(5)
_cell_length_c 21.0929(9)
_cell_measurement_reflns_used 251
_cell_measurement_temperature 296(2)
_cell_measurement_theta_max 15
_cell_measurement_theta_min 15
_cell_volume 2395.79(18)
_computing_cell_refinement 'BRUKER D8VENTURE DIFFRACTOMETER'
_computing_data_collection 'BRUKER D8VENTURE DIFFRACTOMETER'
_computing_data_reduction 'BRUKER D8VENTURE DIFFRACTOMETER'
_computing_molecular_graphics 'SIEMENS SHELXTL'
_computing_publication_material 'SIEMENS SHELXTL'
_computing_structure_refinement 'SHELXL-97 (Sheldrick, 2008)'
_computing_structure_solution 'SHELXS-97 (Sheldrick, 2008)'
_diffrn_ambient_temperature 296(2)
_diffrn_measured_fraction_theta_full 0.996
_diffrn_measured_fraction_theta_max 0.996
_diffrn_measurement_device_type 'BRUKER D8VENTURE DIFFRACTOMETER'
_diffrn_measurement_method 'PHI & OMEGA SCAN'
_diffrn_radiation_monochromator graphite
_diffrn_radiation_source 'fine-focus sealed tube'
_diffrn_radiation_type CuK\a
_diffrn_radiation_wavelength 1.54178
_diffrn_reflns_av_R_equivalents 0.0651
_diffrn_reflns_av_sigmaI/netI 0.0328
_diffrn_reflns_limit_h_max 11
_diffrn_reflns_limit_h_min -11
_diffrn_reflns_limit_k_max 14
_diffrn_reflns_limit_k_min -14
_diffrn_reflns_limit_l_max 25
_diffrn_reflns_limit_l_min -25
_diffrn_reflns_number 70105
_diffrn_reflns_theta_full 68.53
_diffrn_reflns_theta_max 68.53
_diffrn_reflns_theta_min 3.80
_exptl_absorpt_coefficient_mu 2.347
_exptl_absorpt_correction_T_max 0.7531
_exptl_absorpt_correction_T_min 0.3020
_exptl_absorpt_correction_type multi-scan
_exptl_crystal_colour colourless
_exptl_crystal_density_diffrn 1.197
_exptl_crystal_density_method 'not measured'
_exptl_crystal_description block
_exptl_crystal_F_000 918
_exptl_crystal_size_max 0.40
_exptl_crystal_size_mid 0.30
_exptl_crystal_size_min 0.20
_refine_diff_density_max 0.567
_refine_diff_density_min -0.489
_refine_diff_density_rms 0.060
_refine_ls_extinction_method none
_refine_ls_goodness_of_fit_ref 1.029
_refine_ls_hydrogen_treatment riding
_refine_ls_matrix_type full
_refine_ls_number_parameters 524
_refine_ls_number_reflns 8786
_refine_ls_number_restraints 4
_refine_ls_restrained_S_all 1.033
_refine_ls_R_factor_all 0.1136
_refine_ls_R_factor_gt 0.0826
_refine_ls_shift/su_max 0.002
_refine_ls_shift/su_mean 0.000
_refine_ls_structure_factor_coef Fsqd
_refine_ls_weighting_details 'calc w=1/[\s^2^(Fo^2^)+(0.1491P)^2^+1.7361P] where P=(Fo^2^+2Fc^2^)/3'
_refine_ls_weighting_scheme calc
_refine_ls_wR_factor_gt 0.2421
_refine_ls_wR_factor_ref 0.2739
_reflns_number_gt 5958
_reflns_number_total 8786
_reflns_threshold_expression >2sigma(I)
_cod_data_source_file c4cc08817d2.cif
_cod_data_source_block sun2
_cod_depositor_comments
;
The following automatic conversions were performed:

'_symmetry_cell_setting' value 'Triclinic' changed to 'triclinic'
according to
/usr/data/users/saulius/crontab/automatic-downloads/rss-feeds/RSC/lib/dictionaries/cif_core.dic
dictionary named 'cif_core.dic' version 2.4.2 from 2011-04-26.

Automatic conversion script
Id: cif_fix_values 2935 2014-11-11 08:27:57Z andrius 

 Adding full bibliography for 7116310.cif.
;
_cod_original_cell_volume 2395.78(17)
_cod_original_sg_symbol_H-M P-1
_cod_database_code 7116310

loop_
_symmetry_equiv_pos_as_xyz
'x, y, z'
'-x, -y, -z'

loop_
_atom_site_label
_atom_site_type_symbol
_atom_site_fract_x
_atom_site_fract_y
_atom_site_fract_z
_atom_site_U_iso_or_equiv
_atom_site_adp_type
_atom_site_occupancy
_atom_site_symmetry_multiplicity
_atom_site_calc_flag
_atom_site_refinement_flags
_atom_site_disorder_assembly
_atom_site_disorder_group
Si1 Si 0.18122(13) 0.24739(10) 0.46914(5) 0.0734(4) Uani 1 1 d . . .
Cl1 Cl 0.4124(3) 0.7112(3) 0.23232(10) 0.1887(11) Uani 1 1 d . . .
Cl2 Cl 0.3834(3) 0.8347(3) 0.35385(14) 0.1880(11) Uani 1 1 d . . .
Cl3 Cl 0.4779(2) 0.60742(18) 0.34489(11) 0.1480(8) Uani 1 1 d . . .
O1 O 0.9074(3) 0.4292(3) -0.14087(14) 0.0828(9) Uani 1 1 d . . .
O2 O 0.8123(3) 0.6922(2) -0.03062(12) 0.0644(7) Uani 1 1 d . . .
O3 O 0.4681(3) 0.3020(2) 0.11617(11) 0.0635(7) Uani 1 1 d . . .
O4 O 0.3269(3) -0.0982(2) 0.07990(12) 0.0709(8) Uani 1 1 d . . .
O5 O 0.3174(3) 0.1408(2) 0.24001(12) 0.0633(7) Uani 1 1 d . . .
O6 O -0.2086(3) -0.2072(2) 0.27954(15) 0.0800(9) Uani 1 1 d . . .
N1 N 0.7730(4) 0.5700(3) -0.16132(15) 0.0707(9) Uani 1 1 d . . .
H1A H 0.7115 0.6148 -0.1466 0.085 Uiso 1 1 calc R . .
N2 N 0.5725(3) 0.2690(2) 0.02103(13) 0.0555(7) Uani 1 1 d . . .
H2A H 0.5882 0.2145 -0.0080 0.067 Uiso 1 1 calc R . .
N3 N 0.3645(4) 0.0876(2) 0.11423(15) 0.0668(9) Uani 1 1 d . . .
H3A H 0.3527 0.1417 0.1440 0.080 Uiso 1 1 calc R . .
N4 N -0.0262(3) -0.2570(2) 0.22059(15) 0.0619(8) Uani 1 1 d . . .
H4A H 0.0064 -0.3135 0.1974 0.074 Uiso 1 1 calc R . .
C1 C 0.8208(6) 0.5799(4) -0.2257(2) 0.0913(15) Uani 1 1 d . . .
H1B H 0.7744 0.6395 -0.2438 0.137 Uiso 1 1 calc R . .
H1C H 0.8018 0.5082 -0.2514 0.137 Uiso 1 1 calc R . .
H1D H 0.9178 0.5985 -0.2243 0.137 Uiso 1 1 calc R . .
C2 C 0.8196(4) 0.4953(3) -0.12465(17) 0.0581(9) Uani 1 1 d . . .
C3 C 0.7547(4) 0.4919(3) -0.06078(16) 0.0536(8) Uani 1 1 d . . .
C4 C 0.7524(4) 0.5885(3) -0.01653(16) 0.0529(8) Uani 1 1 d . . .
C5 C 0.9549(5) 0.7078(5) -0.0079(3) 0.0950(15) Uani 1 1 d . . .
H5A H 1.0057 0.6434 -0.0253 0.114 Uiso 1 1 calc R . .
H5B H 0.9585 0.7103 0.0382 0.114 Uiso 1 1 calc R . .
C6 C 1.0175(7) 0.8155(5) -0.0276(3) 0.1091(19) Uani 1 1 d . . .
H6A H 1.1064 0.8298 -0.0063 0.131 Uiso 1 1 calc R . .
H6B H 0.9611 0.8777 -0.0122 0.131 Uiso 1 1 calc R . .
C7 C 1.0367(7) 0.8207(5) -0.0968(3) 0.1036(17) Uani 1 1 d . . .
H7A H 0.9456 0.8128 -0.1174 0.124 Uiso 1 1 calc R . .
C8 C 1.1234(7) 0.7263(6) -0.1300(3) 0.119(2) Uani 1 1 d . . .
H8A H 1.0821 0.6519 -0.1241 0.179 Uiso 1 1 calc R . .
H8B H 1.2145 0.7335 -0.1118 0.179 Uiso 1 1 calc R . .
H8C H 1.1273 0.7347 -0.1748 0.179 Uiso 1 1 calc R . .
C9 C 1.1030(9) 0.9375(5) -0.1104(4) 0.141(3) Uani 1 1 d . . .
H9A H 1.0505 0.9981 -0.0909 0.211 Uiso 1 1 calc R . .
H9B H 1.1050 0.9416 -0.1556 0.211 Uiso 1 1 calc R . .
H9C H 1.1948 0.9457 -0.0931 0.211 Uiso 1 1 calc R . .
C10 C 0.6880(4) 0.5804(3) 0.04151(15) 0.0533(8) Uani 1 1 d . . .
C11 C 0.6812(5) 0.6942(5) 0.0907(3) 0.0698(13) Uani 1 1 d . . .
C12 C 0.6755(7) 0.7526(5) 0.1140(2) 0.0740(15) Uani 1 1 d . . .
C13 C 0.6285(4) 0.4755(3) 0.05579(16) 0.0547(8) Uani 1 1 d . . .
H13A H 0.5864 0.4700 0.0947 0.066 Uiso 1 1 calc R . .
C14 C 0.6323(3) 0.3790(3) 0.01164(15) 0.0496(7) Uani 1 1 d . . .
C15 C 0.6954(4) 0.3882(3) -0.04582(16) 0.0538(8) Uani 1 1 d . . .
H15A H 0.6982 0.3234 -0.0751 0.065 Uiso 1 1 calc R . .
C16 C 0.4950(4) 0.2387(3) 0.06910(16) 0.0545(8) Uani 1 1 d . . .
C17 C 0.4408(4) 0.1139(3) 0.05982(18) 0.0662(10) Uani 1 1 d . . .
H17A H 0.3824 0.1011 0.0219 0.079 Uiso 1 1 calc R . .
H17B H 0.5167 0.0639 0.0542 0.079 Uiso 1 1 calc R . .
C18 C 0.3112(4) -0.0172(3) 0.12052(16) 0.0539(8) Uani 1 1 d . . .
C19 C 0.2256(3) -0.0329(3) 0.17846(16) 0.0512(8) Uani 1 1 d . A .
C20 C 0.2285(4) 0.0441(3) 0.23385(16) 0.0534(8) Uani 1 1 d . . .
C21 C 0.4484(5) 0.1181(4) 0.2721(3) 0.0897(14) Uani 1 1 d . . .
H21A H 0.4295 0.0910 0.3132 0.108 Uiso 1 1 calc R . .
H21B H 0.4941 0.0586 0.2465 0.108 Uiso 1 1 calc R . .
C22 C 0.5368(5) 0.2218(4) 0.2808(3) 0.0896(14) Uani 1 1 d . . .
H22A H 0.4874 0.2816 0.3043 0.108 Uiso 1 1 calc R . .
H22B H 0.5564 0.2466 0.2392 0.108 Uiso 1 1 calc R . .
C23 C 0.6694(6) 0.2109(6) 0.3151(4) 0.117(2) Uani 1 1 d . . .
H23A H 0.6407 0.1993 0.3584 0.141 Uiso 1 1 calc R . .
C24 C 0.7486(8) 0.1164(8) 0.2985(6) 0.181(4) Uani 1 1 d . . .
H24A H 0.6908 0.0470 0.2949 0.272 Uiso 1 1 calc R . .
H24B H 0.8179 0.1126 0.3309 0.272 Uiso 1 1 calc R . .
H24C H 0.7914 0.1250 0.2585 0.272 Uiso 1 1 calc R . .
C25 C 0.7507(8) 0.3245(6) 0.3242(5) 0.155(3) Uani 1 1 d . . .
H25A H 0.8349 0.3156 0.3468 0.233 Uiso 1 1 calc R . .
H25B H 0.6984 0.3802 0.3484 0.233 Uiso 1 1 calc R . .
H25C H 0.7706 0.3502 0.2834 0.233 Uiso 1 1 calc R . .
C26 C 0.1426(4) 0.0236(3) 0.28404(16) 0.0545(8) Uani 1 1 d . A .
C27 C 0.1499(4) 0.0986(3) 0.34256(18) 0.0628(9) Uani 1 1 d . . .
C28 C 0.1561(5) 0.1567(4) 0.39260(19) 0.0729(11) Uani 1 1 d . A .
C29 C 0.2317(10) 0.3959(5) 0.4463(4) 0.147(3) Uani 1 1 d . A .
H29A H 0.3169 0.3809 0.4239 0.176 Uiso 1 1 calc R . .
C30 C 0.1540(11) 0.4388(7) 0.3982(4) 0.161(3) Uani 1 1 d . . .
H30A H 0.1912 0.5137 0.3908 0.242 Uiso 1 1 calc R A .
H30B H 0.0606 0.4439 0.4112 0.242 Uiso 1 1 calc R . .
H30C H 0.1571 0.3879 0.3596 0.242 Uiso 1 1 calc R . .
C31 C 0.2841(9) 0.4814(5) 0.5004(4) 0.151(3) Uani 1 1 d . . .
H31A H 0.3081 0.5536 0.4845 0.226 Uiso 1 1 calc R A .
H31B H 0.3636 0.4534 0.5197 0.226 Uiso 1 1 calc R . .
H31C H 0.2141 0.4918 0.5316 0.226 Uiso 1 1 calc R . .
C32 C 0.3258(5) 0.1920(4) 0.5137(2) 0.0872(13) Uani 1 1 d . A .
H32A H 0.3411 0.2432 0.5532 0.105 Uiso 1 1 calc R . .
C33 C 0.4606(6) 0.1956(6) 0.4763(3) 0.124(2) Uani 1 1 d . . .
H33A H 0.5325 0.1671 0.5008 0.186 Uiso 1 1 calc R A .
H33B H 0.4847 0.2734 0.4685 0.186 Uiso 1 1 calc R . .
H33C H 0.4481 0.1486 0.4364 0.186 Uiso 1 1 calc R . .
C34 C 0.2966(9) 0.0719(6) 0.5325(5) 0.152(3) Uani 1 1 d . . .
H34A H 0.3745 0.0489 0.5554 0.229 Uiso 1 1 calc R A .
H34B H 0.2790 0.0194 0.4948 0.229 Uiso 1 1 calc R . .
H34C H 0.2179 0.0711 0.5591 0.229 Uiso 1 1 calc R . .
C35 C 0.0251(12) 0.2144(18) 0.5191(5) 0.131(6) Uani 0.66(3) 1 d PD A 1
H35 H 0.0367 0.1359 0.5296 0.157 Uiso 0.66(3) 1 calc PR A 1
C35' C 0.0213(11) 0.2762(15) 0.5106(4) 0.053(5) Uani 0.34(3) 1 d PD A 2
H35' H 0.0036 0.3546 0.5014 0.064 Uiso 0.34(3) 1 calc PR A 2
C36 C 0.0380(9) 0.2880(8) 0.5840(3) 0.159(3) Uani 1 1 d D . .
H36A H 0.1274 0.2814 0.6024 0.239 Uiso 1 1 calc R A 1
H36B H -0.0306 0.2614 0.6120 0.239 Uiso 1 1 calc R A 1
H36C H 0.0253 0.3670 0.5781 0.239 Uiso 1 1 calc R A 1
C37 C -0.1088(9) 0.2074(11) 0.4867(5) 0.230(7) Uani 1 1 d D . .
H37A H -0.1067 0.1556 0.4484 0.345 Uiso 1 1 calc R A 1
H37B H -0.1301 0.2823 0.4760 0.345 Uiso 1 1 calc R A 1
H37C H -0.1774 0.1797 0.5143 0.345 Uiso 1 1 calc R A 1
C38 C 0.0532(4) -0.0737(3) 0.27912(17) 0.0581(9) Uani 1 1 d . . .
H38A H -0.0062 -0.0864 0.3121 0.070 Uiso 1 1 calc R A .
C39 C 0.0527(3) -0.1521(3) 0.22487(16) 0.0524(8) Uani 1 1 d . A .
C40 C 0.1379(3) -0.1305(3) 0.17555(16) 0.0519(8) Uani 1 1 d . . .
H40A H 0.1364 -0.1828 0.1393 0.062 Uiso 1 1 calc R A .
C41 C -0.1468(4) -0.2796(3) 0.24840(18) 0.0632(9) Uani 1 1 d . . .
C42 C -0.1979(5) -0.4038(4) 0.2378(3) 0.0880(14) Uani 1 1 d . . .
H42A H -0.2835 -0.4137 0.2589 0.132 Uiso 1 1 calc R . .
H42B H -0.1319 -0.4510 0.2549 0.132 Uiso 1 1 calc R . .
H42C H -0.2109 -0.4261 0.1930 0.132 Uiso 1 1 calc R . .
C43 C 0.4782(5) 0.7342(6) 0.3096(3) 0.1055(18) Uani 1 1 d . . .
H43A H 0.5730 0.7654 0.3082 0.127 Uiso 1 1 calc R . .

loop_
_atom_site_aniso_label
_atom_site_aniso_U_11
_atom_site_aniso_U_22
_atom_site_aniso_U_33
_atom_site_aniso_U_23
_atom_site_aniso_U_13
_atom_site_aniso_U_12
Si1 0.0821(8) 0.0752(7) 0.0584(6) -0.0163(5) -0.0023(5) 0.0089(6)
Cl1 0.1550(18) 0.306(3) 0.1102(14) 0.0577(17) -0.0259(13) 0.004(2)
Cl2 0.1580(19) 0.238(3) 0.178(2) 0.031(2) 0.0285(17) 0.0714(19)
Cl3 0.1412(15) 0.1537(16) 0.1549(16) 0.0654(13) -0.0130(12) -0.0279(12)
O1 0.100(2) 0.0733(17) 0.0774(18) 0.0087(14) 0.0371(17) 0.0168(16)
O2 0.0803(18) 0.0535(13) 0.0567(14) 0.0045(11) 0.0029(13) -0.0184(12)
O3 0.0795(17) 0.0554(13) 0.0538(13) 0.0004(11) 0.0187(12) -0.0081(12)
O4 0.0906(19) 0.0565(14) 0.0619(15) -0.0062(12) 0.0280(14) -0.0146(13)
O5 0.0671(16) 0.0576(14) 0.0607(14) -0.0046(11) 0.0048(12) -0.0184(11)
O6 0.0656(17) 0.0771(18) 0.092(2) -0.0109(15) 0.0275(15) -0.0132(14)
N1 0.092(2) 0.0689(19) 0.0530(17) 0.0092(15) 0.0222(17) 0.0092(17)
N2 0.0671(18) 0.0476(14) 0.0501(15) 0.0018(12) 0.0152(14) -0.0088(13)
N3 0.089(2) 0.0488(16) 0.0598(17) -0.0013(13) 0.0269(16) -0.0141(15)
N4 0.0637(18) 0.0522(16) 0.0666(18) -0.0047(13) 0.0202(15) -0.0115(13)
C1 0.127(4) 0.094(3) 0.055(2) 0.015(2) 0.027(3) 0.001(3)
C2 0.069(2) 0.0479(18) 0.0547(19) -0.0018(15) 0.0152(17) -0.0098(16)
C3 0.060(2) 0.0506(17) 0.0496(17) 0.0035(14) 0.0074(15) -0.0049(15)
C4 0.060(2) 0.0482(17) 0.0489(17) 0.0032(14) 0.0041(15) -0.0103(15)
C5 0.088(3) 0.103(4) 0.089(3) 0.014(3) -0.009(3) -0.041(3)
C6 0.112(4) 0.100(4) 0.109(4) 0.005(3) 0.010(3) -0.047(3)
C7 0.125(5) 0.087(3) 0.101(4) 0.027(3) 0.005(3) -0.003(3)
C8 0.122(5) 0.118(5) 0.118(5) 0.018(4) 0.011(4) 0.001(4)
C9 0.171(7) 0.098(4) 0.160(6) 0.052(4) 0.018(5) -0.005(4)
C10 0.066(2) 0.0500(18) 0.0418(16) -0.0026(13) -0.0004(15) -0.0056(15)
C11 0.064(3) 0.087(4) 0.064(3) 0.040(3) 0.003(2) -0.011(3)
C12 0.087(3) 0.082(4) 0.053(3) 0.019(2) -0.004(2) -0.019(3)
C13 0.065(2) 0.0536(18) 0.0437(16) 0.0023(14) 0.0069(15) -0.0107(16)
C14 0.0530(18) 0.0483(17) 0.0469(17) 0.0060(13) 0.0041(14) -0.0045(14)
C15 0.062(2) 0.0478(17) 0.0506(18) 0.0017(14) 0.0104(16) -0.0024(15)
C16 0.061(2) 0.0510(18) 0.0509(18) 0.0065(14) 0.0064(16) -0.0062(15)
C17 0.083(3) 0.054(2) 0.058(2) -0.0009(16) 0.0228(19) -0.0167(18)
C18 0.058(2) 0.0521(18) 0.0508(18) 0.0029(14) 0.0088(15) -0.0048(15)
C19 0.0511(18) 0.0498(17) 0.0515(18) 0.0029(14) 0.0037(15) -0.0036(14)
C20 0.0542(19) 0.0535(18) 0.0507(18) 0.0029(14) 0.0031(15) -0.0085(15)
C21 0.079(3) 0.093(3) 0.094(3) 0.012(3) -0.019(3) -0.023(2)
C22 0.086(3) 0.089(3) 0.091(3) 0.012(3) -0.004(3) -0.025(3)
C23 0.074(3) 0.122(5) 0.154(6) 0.022(4) -0.023(4) -0.013(3)
C24 0.105(5) 0.149(7) 0.280(13) -0.022(7) -0.042(7) 0.007(5)
C25 0.126(6) 0.129(6) 0.205(9) 0.019(5) -0.041(6) -0.046(5)
C26 0.0554(19) 0.0563(19) 0.0497(18) -0.0016(14) 0.0042(15) -0.0034(15)
C27 0.064(2) 0.065(2) 0.056(2) -0.0052(17) 0.0076(17) -0.0094(17)
C28 0.077(3) 0.077(3) 0.060(2) -0.0088(19) 0.011(2) -0.009(2)
C29 0.219(8) 0.068(3) 0.144(6) -0.017(3) -0.089(6) 0.008(4)
C30 0.244(10) 0.126(6) 0.114(5) 0.038(4) -0.005(6) -0.037(6)
C31 0.197(8) 0.090(4) 0.152(6) -0.032(4) -0.042(6) -0.016(4)
C32 0.091(3) 0.089(3) 0.080(3) -0.005(2) 0.001(3) 0.013(3)
C33 0.096(4) 0.157(6) 0.117(5) -0.008(4) 0.004(4) 0.026(4)
C34 0.164(7) 0.105(5) 0.197(8) 0.042(5) 0.003(6) 0.030(5)
C35 0.163(10) 0.173(14) 0.068(5) 0.017(7) 0.011(6) 0.105(10)
C35' 0.049(7) 0.067(9) 0.049(6) 0.016(5) 0.008(5) 0.029(5)
C36 0.179(7) 0.234(9) 0.066(3) -0.009(4) 0.025(4) 0.055(7)
C37 0.153(8) 0.328(15) 0.177(9) -0.073(10) 0.063(8) -0.108(10)
C38 0.057(2) 0.062(2) 0.0530(19) -0.0001(15) 0.0118(16) -0.0077(16)
C39 0.0511(18) 0.0503(17) 0.0544(18) 0.0026(14) 0.0064(15) -0.0068(14)
C40 0.0545(19) 0.0496(17) 0.0495(17) -0.0014(14) 0.0062(15) -0.0041(14)
C41 0.063(2) 0.061(2) 0.063(2) 0.0037(17) 0.0133(18) -0.0116(17)
C42 0.095(3) 0.067(3) 0.100(3) 0.005(2) 0.029(3) -0.023(2)
C43 0.068(3) 0.151(5) 0.102(4) 0.040(4) 0.003(3) -0.010(3)

loop_
_atom_type_symbol
_atom_type_description
_atom_type_scat_dispersion_real
_atom_type_scat_dispersion_imag
_atom_type_scat_source
C C 0.0181 0.0091 'International Tables Vol C Tables 4.2.6.8 and 6.1.1.4'
H H 0.0000 0.0000 'International Tables Vol C Tables 4.2.6.8 and 6.1.1.4'
N N 0.0311 0.0180 'International Tables Vol C Tables 4.2.6.8 and 6.1.1.4'
O O 0.0492 0.0322 'International Tables Vol C Tables 4.2.6.8 and 6.1.1.4'
Si Si 0.2541 0.3302 'International Tables Vol C Tables 4.2.6.8 and 6.1.1.4'
Cl Cl 0.3639 0.7018 'International Tables Vol C Tables 4.2.6.8 and 6.1.1.4'

loop_
_geom_angle_atom_site_label_1
_geom_angle_atom_site_label_2
_geom_angle_atom_site_label_3
_geom_angle
C35' Si1 C28 113.7(3)
C35' Si1 C32 118.9(4)
C28 Si1 C32 108.1(2)
C35' Si1 C29 100.3(6)
C28 Si1 C29 104.8(3)
C32 Si1 C29 109.8(3)
C35' Si1 C35 23.5(4)
C28 Si1 C35 106.3(4)
C32 Si1 C35 103.5(5)
C29 Si1 C35 123.6(7)
C4 O2 C5 111.7(3)
C20 O5 C21 111.3(3)
C2 N1 C1 123.0(4)
C16 N2 C14 128.7(3)
C18 N3 C17 122.5(3)
C41 N4 C39 127.9(3)
O1 C2 N1 123.5(3)
O1 C2 C3 120.1(3)
N1 C2 C3 116.4(3)
C15 C3 C4 119.3(3)
C15 C3 C2 118.2(3)
C4 C3 C2 122.5(3)
O2 C4 C3 119.9(3)
O2 C4 C10 120.3(3)
C3 C4 C10 119.8(3)
O2 C5 C6 109.9(5)
C5 C6 C7 116.9(5)
C6 C7 C9 111.3(5)
C6 C7 C8 115.4(5)
C9 C7 C8 107.4(5)
C13 C10 C4 120.2(3)
C13 C10 C11 120.8(3)
C4 C10 C11 119.0(3)
C12 C11 C10 177.1(9)
C14 C13 C10 119.8(3)
C15 C14 C13 119.5(3)
C15 C14 N2 116.3(3)
C13 C14 N2 124.2(3)
C14 C15 C3 121.4(3)
O3 C16 N2 125.3(3)
O3 C16 C17 121.5(3)
N2 C16 C17 113.2(3)
N3 C17 C16 109.5(3)
O4 C18 N3 121.5(3)
O4 C18 C19 120.9(3)
N3 C18 C19 117.6(3)
C40 C19 C20 118.5(3)
C40 C19 C18 116.9(3)
C20 C19 C18 124.7(3)
O5 C20 C26 118.9(3)
O5 C20 C19 120.8(3)
C26 C20 C19 120.3(3)
C22 C21 O5 110.2(4)
C21 C22 C23 115.2(5)
C24 C23 C22 120.1(6)
C24 C23 C25 114.1(6)
C22 C23 C25 111.0(6)
C38 C26 C20 119.9(3)
C38 C26 C27 119.2(3)
C20 C26 C27 120.8(3)
C28 C27 C26 177.1(4)
C27 C28 Si1 175.3(4)
C30 C29 C31 116.7(6)
C30 C29 Si1 118.0(5)
C31 C29 Si1 115.2(6)
C34 C32 C33 109.3(5)
C34 C32 Si1 113.7(5)
C33 C32 Si1 111.9(4)
C37 C35 C36 116.7(8)
C37 C35 Si1 116.8(9)
C36 C35 Si1 109.5(10)
C37 C35' C36 113.0(8)
C37 C35' Si1 118.3(8)
C36 C35' Si1 113.3(8)
C35 C36 C35' 28.7(5)
C35 C37 C35' 29.7(5)
C39 C38 C26 119.9(3)
C40 C39 C38 119.5(3)
C40 C39 N4 118.7(3)
C38 C39 N4 121.7(3)
C39 C40 C19 121.9(3)
O6 C41 N4 123.5(3)
O6 C41 C42 122.6(3)
N4 C41 C42 113.9(3)
Cl3 C43 Cl1 111.2(4)
Cl3 C43 Cl2 110.6(3)
Cl1 C43 Cl2 109.5(3)

loop_
_geom_bond_atom_site_label_1
_geom_bond_atom_site_label_2
_geom_bond_distance
Si1 C35' 1.833(12)
Si1 C28 1.845(4)
Si1 C32 1.866(5)
Si1 C29 1.893(7)
Si1 C35 1.911(16)
Cl1 C43 1.732(6)
Cl2 C43 1.742(7)
Cl3 C43 1.727(6)
O1 C2 1.216(4)
O2 C4 1.381(4)
O2 C5 1.462(6)
O3 C16 1.218(4)
O4 C18 1.229(4)
O5 C20 1.383(4)
O5 C21 1.488(5)
O6 C41 1.212(4)
N1 C2 1.319(5)
N1 C1 1.457(5)
N2 C16 1.340(4)
N2 C14 1.419(4)
N3 C18 1.327(4)
N3 C17 1.429(4)
N4 C41 1.350(4)
N4 C39 1.408(4)
C2 C3 1.501(5)
C3 C15 1.384(5)
C3 C4 1.393(5)
C4 C10 1.394(5)
C5 C6 1.472(7)
C6 C7 1.482(8)
C7 C9 1.536(8)
C7 C8 1.547(8)
C10 C13 1.393(5)
C10 C11 1.609(7)
C11 C12 0.805(6)
C13 C14 1.392(4)
C14 C15 1.380(4)
C16 C17 1.520(5)
C18 C19 1.512(4)
C19 C40 1.387(4)
C19 C20 1.400(5)
C20 C26 1.393(5)
C21 C22 1.446(6)
C22 C23 1.491(8)
C23 C24 1.403(10)
C23 C25 1.505(8)
C26 C38 1.392(5)
C26 C27 1.439(5)
C27 C28 1.195(5)
C29 C30 1.407(10)
C29 C31 1.504(8)
C32 C34 1.513(8)
C32 C33 1.546(8)
C35 C37 1.460(8)
C35 C36 1.542(8)
C35' C37 1.518(9)
C35' C36 1.546(8)
C38 C39 1.392(5)
C39 C40 1.377(4)
C41 C42 1.506(5)
